data_4077324
loop_
_publ_author_name
'Persson, Roger'
'Monari, Magda'
'Gobetto, Roberto'
'Russo, Andrea'
'Aime, Silvio'
'Calhorda, Maria Jos\'e'
'Nordlander, Ebbe'

_publ_section_title
;
 Synthesis and Characterization of Triosmium Clusters Containing the
 Bidentate Ligand Ph2PCH2CH2SMe:&#x00A0; Detection of an Isomerization
 Reaction Involving Bridging and Chelating Ligand Coordination Modes
;
_journal_issue 20
_journal_name_full Organometallics
_journal_page_first 4150
_journal_paper_doi 10.1021/om010223d
_journal_volume 20
_journal_year 2001
_chemical_formula_sum 'C26 H17 O11 Os3 P S'
_chemical_formula_weight 1139.03
_chemical_name_systematic
; 
 ? 
;
_space_group_IT_number 14
_symmetry_cell_setting monoclinic
_symmetry_space_group_name_Hall '-P 2yn'
_symmetry_space_group_name_H-M 'P 1 21/n 1'
_atom_sites_solution_hydrogens geom
_atom_sites_solution_primary direct
_atom_sites_solution_secondary difmap
_audit_creation_method SHELXL
_cell_angle_alpha 90.00
_cell_angle_beta 91.18(2)
_cell_angle_gamma 90.00
_cell_formula_units_Z 4
_cell_length_a 8.542(2)
_cell_length_b 10.452(2)
_cell_length_c 34.198(6)
_cell_measurement_temperature 293(2)
_cell_volume 3052.6(11)
_computing_structure_refinement 'SHELXL-93 (Sheldrick, 1993)'
_computing_structure_solution 'SHELXS-86 (Sheldrick, 1990)'
_diffrn_ambient_temperature 293(2)
_diffrn_measurement_device 'Enraf Nonius CAD4'
_diffrn_measurement_method /w
_diffrn_radiation_monochromator graphite
_diffrn_radiation_source 'fine-focus sealed tube'
_diffrn_radiation_type MoK\a
_diffrn_radiation_wavelength 0.71069
_diffrn_reflns_av_R_equivalents 0.0000
_diffrn_reflns_av_sigmaI/netI 0.1017
_diffrn_reflns_limit_h_max 12
_diffrn_reflns_limit_h_min -11
_diffrn_reflns_limit_k_max 14
_diffrn_reflns_limit_k_min 0
_diffrn_reflns_limit_l_max 48
_diffrn_reflns_limit_l_min 0
_diffrn_reflns_number 7781
_diffrn_reflns_theta_max 30.61
_diffrn_reflns_theta_min 2.28
_exptl_absorpt_coefficient_mu 12.633
_exptl_absorpt_correction_T_max 1.00
_exptl_absorpt_correction_T_min 0.59
_exptl_absorpt_correction_type empirical
_exptl_crystal_colour 'dark yellow'
_exptl_crystal_density_diffrn 2.478
_exptl_crystal_description parallelepiped
_exptl_crystal_F_000 2080
_exptl_crystal_size_max 0.40
_exptl_crystal_size_mid 0.35
_exptl_crystal_size_min 0.35
_refine_diff_density_max 1.596
_refine_diff_density_min -1.684
_refine_diff_density_rms 0.334
_refine_ls_extinction_method none
_refine_ls_goodness_of_fit_all 0.957
_refine_ls_goodness_of_fit_obs 1.088
_refine_ls_matrix_type full
_refine_ls_number_parameters 352
_refine_ls_number_reflns 7751
_refine_ls_number_restraints 11
_refine_ls_restrained_S_all 1.058
_refine_ls_restrained_S_obs 1.087
_refine_ls_R_factor_all 0.1038
_refine_ls_R_factor_obs 0.0525
_refine_ls_shift/esd_max 0.001
_refine_ls_shift/esd_mean 0.000
_refine_ls_structure_factor_coef Fsqd
_refine_ls_weighting_details 'w=1/[\s^2^(Fo^2^)+(0.0765P)^2^+0.0000P] where P=(Fo^2^+2Fc^2^)/3'
_refine_ls_weighting_scheme calc
_refine_ls_wR_factor_all 0.1548
_refine_ls_wR_factor_obs 0.1261
_reflns_number_observed 4970
_reflns_number_total 7781
_reflns_observed_criterion >2sigma(I)
_cod_data_source_file om010223d.cif
_cod_data_source_block os3psdangl
_cod_depositor_comments
;
The following automatic conversions were performed:

'_symmetry_cell_setting' value 'Monoclinic' changed to 'monoclinic'
according to /home/saulius/struct/CIF-dictionaries/cif_core.dic
dictionary named 'cif_core.dic' version 2.4.2 from 2011-04-26.

Automatic conversion script
Id: cif_fix_values 1715 2011-07-08 13:25:40Z adriana 

The following automatic conversions were performed:

'_refine_ls_weighting_scheme' value 'calc
w=1/[\s^2^(Fo^2^)+(0.0765P)^2^+0.0000P] where P=(Fo^2^+2Fc^2^)/3' was
changed to 'calc'. New tag '_refine_ls_weighting_details' was
created. The value of the new tag was set to
'w=1/[\s^2^(Fo^2^)+(0.0765P)^2^+0.0000P] where P=(Fo^2^+2Fc^2^)/3'.

Automatic conversion script
Id: cif_fix_values 3143 2015-03-26 13:38:13Z robertas 
;
_cod_original_sg_symbol_H-M P2(1)/n
_cod_database_code 4077324

loop_
_symmetry_equiv_pos_as_xyz
'x, y, z'
'-x+1/2, y+1/2, -z+1/2'
'-x, -y, -z'
'x-1/2, -y-1/2, z-1/2'

loop_
_atom_site_aniso_label
_atom_site_aniso_U_11
_atom_site_aniso_U_22
_atom_site_aniso_U_33
_atom_site_aniso_U_23
_atom_site_aniso_U_13
_atom_site_aniso_U_12
Os1 0.0270(2) 0.0222(2) 0.0270(2) 0.0010(2) 0.0007(2) -0.0035(2)
C1 0.031(6) 0.038(7) 0.029(6) -0.007(5) -0.009(5) -0.009(5)
O1 0.033(5) 0.065(6) 0.057(6) -0.003(5) -0.001(4) 0.016(5)
C2 0.030(6) 0.033(6) 0.046(7) -0.001(5) 0.005(5) -0.008(5)
O2 0.097(9) 0.040(6) 0.061(7) 0.022(5) 0.011(6) -0.010(6)
C3 0.052(8) 0.045(7) 0.021(6) 0.000(5) -0.009(5) -0.011(6)
O3 0.045(6) 0.060(6) 0.066(7) -0.017(5) 0.014(5) 0.028(5)
Os2 0.0333(2) 0.0415(3) 0.0357(3) -0.0062(2) 0.0002(2) -0.0129(2)
C4 0.051(9) 0.068(10) 0.060(10) 0.006(8) -0.006(7) -0.028(8)
O4 0.106(11) 0.090(10) 0.104(11) 0.028(8) 0.021(9) -0.035(8)
C5 0.067(11) 0.112(16) 0.055(11) -0.023(10) 0.012(9) -0.038(11)
O5 0.065(8) 0.178(15) 0.065(8) -0.059(9) -0.011(7) -0.031(9)
C6 0.030(7) 0.072(10) 0.069(10) 0.003(8) 0.007(7) -0.022(7)
O6 0.032(6) 0.104(10) 0.089(9) -0.017(7) 0.006(6) 0.002(6)
C7 0.064(9) 0.038(7) 0.045(8) -0.018(6) 0.011(7) -0.017(7)
O7 0.058(7) 0.040(6) 0.094(9) -0.016(6) 0.012(6) 0.004(5)
Os3 0.0364(3) 0.0344(2) 0.0289(2) 0.0050(2) 0.0002(2) -0.0059(2)
C8 0.044(7) 0.049(8) 0.030(6) 0.001(6) 0.004(5) 0.003(6)
O8 0.082(8) 0.055(6) 0.068(7) -0.013(6) 0.024(6) 0.015(6)
C9 0.062(9) 0.039(7) 0.034(7) 0.016(6) 0.002(6) -0.003(6)
O9 0.081(8) 0.065(7) 0.062(7) 0.005(6) 0.005(6) -0.051(6)
C10 0.042(8) 0.065(10) 0.053(9) 0.014(8) 0.003(7) -0.001(7)
O10 0.077(8) 0.089(8) 0.051(7) 0.008(6) -0.017(6) -0.003(7)
C11 0.032(7) 0.095(13) 0.047(9) 0.009(9) -0.005(6) -0.009(8)
O11 0.069(7) 0.050(6) 0.065(7) -0.005(5) 0.002(6) 0.015(6)
P 0.0271(14) 0.0226(12) 0.0273(14) 0.0003(12) 0.0001(11) -0.0011(11)
C12 0.034(7) 0.043(7) 0.043(7) 0.009(6) -0.008(6) 0.000(6)
C13 0.059(9) 0.032(7) 0.060(9) 0.016(6) -0.017(7) -0.001(6)
C14 0.480(70) 0.189(33) 0.245(39) 0.124(29) -0.327(48) -0.191(40)
S 0.061(3) 0.169(7) 0.207(8) 0.146(6) 0.015(4) 0.037(4)
C15 0.035(6) 0.027(6) 0.029(6) -0.003(5) 0.001(5) -0.004(5)
C16 0.048(8) 0.027(6) 0.056(8) -0.001(6) 0.005(7) -0.014(6)
C17 0.055(10) 0.048(9) 0.096(13) 0.005(9) 0.007(9) -0.021(8)
C18 0.095(14) 0.037(8) 0.106(15) 0.013(9) -0.009(12) -0.033(9)
C19 0.081(13) 0.035(8) 0.114(16) -0.004(9) -0.008(11) 0.014(8)
C20 0.049(8) 0.040(8) 0.080(11) -0.003(7) 0.014(8) 0.001(6)
C21 0.029(6) 0.052(8) 0.033(7) -0.002(5) 0.000(5) 0.001(5)
C22 0.081(11) 0.060(9) 0.040(8) 0.003(7) 0.005(8) -0.022(9)
C23 0.110(15) 0.100(14) 0.043(9) 0.015(9) 0.030(9) -0.055(12)
C24 0.068(11) 0.104(14) 0.051(10) -0.040(10) 0.017(8) -0.032(10)
C25 0.125(17) 0.170(22) 0.047(10) -0.061(12) 0.030(11) -0.101(16)
C26 0.098(14) 0.103(14) 0.049(10) -0.020(10) 0.018(10) -0.065(12)

loop_
_atom_site_label
_atom_site_type_symbol
_atom_site_fract_x
_atom_site_fract_y
_atom_site_fract_z
_atom_site_U_iso_or_equiv
_atom_site_thermal_displace_type
_atom_site_occupancy
_atom_site_calc_flag
_atom_site_refinement_flags
Os1 Os 0.62733(5) 0.18986(4) 0.373751(12) 0.02542(11) Uani 1 d .
C1 C 0.4506(12) 0.2851(10) 0.3917(3) 0.033(3) Uani 1 d D
O1 O 0.3492(10) 0.3412(9) 0.4050(3) 0.052(2) Uani 1 d D
C2 C 0.5903(13) 0.0504(10) 0.4064(3) 0.036(3) Uani 1 d D
O2 O 0.5693(14) -0.0373(9) 0.4249(3) 0.066(3) Uani 1 d D
C3 C 0.8123(12) 0.1105(11) 0.3526(3) 0.040(3) Uani 1 d D
O3 O 0.9274(11) 0.0627(9) 0.3440(3) 0.057(3) Uani 1 d D
Os2 Os 0.42032(6) 0.09575(5) 0.314044(15) 0.03682(14) Uani 1 d .
C4 C 0.3190(18) -0.0333(15) 0.3424(4) 0.060(4) Uani 1 d D
O4 O 0.2547(17) -0.1052(13) 0.3613(4) 0.100(5) Uani 1 d D
C5 C 0.3260(20) 0.0680(19) 0.2648(4) 0.078(6) Uani 1 d D
O5 O 0.2761(14) 0.0492(16) 0.2344(3) 0.103(5) Uani 1 d D
C6 C 0.2618(14) 0.2246(13) 0.3244(5) 0.057(4) Uani 1 d D
O6 O 0.1610(12) 0.2952(12) 0.3270(4) 0.075(4) Uani 1 d D
C7 C 0.5885(15) -0.0224(11) 0.3039(4) 0.049(4) Uani 1 d D
O7 O 0.6824(12) -0.0978(9) 0.2992(4) 0.064(3) Uani 1 d D
Os3 Os 0.61740(6) 0.31221(5) 0.299303(13) 0.03326(13) Uani 1 d .
C8 C 0.7672(14) 0.1970(12) 0.2775(3) 0.041(3) Uani 1 d D
O8 O 0.8608(13) 0.1364(10) 0.2630(3) 0.068(3) Uani 1 d D
C9 C 0.7782(15) 0.4388(11) 0.2987(4) 0.045(3) Uani 1 d D
O9 O 0.8711(13) 0.5168(10) 0.2958(3) 0.069(3) Uani 1 d D
C10 C 0.5145(16) 0.3377(15) 0.2506(4) 0.053(4) Uani 1 d D
O10 O 0.4561(14) 0.3493(12) 0.2211(3) 0.073(3) Uani 1 d D
C11 C 0.4811(15) 0.4356(14) 0.3251(4) 0.058(4) Uani 1 d D
O11 O 0.4051(13) 0.5118(10) 0.3387(3) 0.062(3) Uani 1 d D
P P 0.7915(3) 0.3118(3) 0.41399(8) 0.0256(6) Uani 1 d .
C12 C 0.9859(14) 0.2418(12) 0.4242(4) 0.040(3) Uani 1 d .
H12A H 1.0417(14) 0.2354(12) 0.3999(4) 0.048 Uiso 1 calc R
H12B H 1.0446(14) 0.2991(12) 0.4413(4) 0.048 Uiso 1 calc R
C13 C 0.9803(16) 0.1099(11) 0.4432(4) 0.051(4) Uani 1 d .
H13A H 0.9459(16) 0.0477(11) 0.4237(4) 0.061 Uiso 1 calc R
H13B H 0.9041(16) 0.1109(11) 0.4638(4) 0.061 Uiso 1 calc R
C14 C 1.1728(16) 0.1681(11) 0.5043(4) 0.309(35) Uani 1 d R
H14A H 1.2686(16) 0.1544(11) 0.5189(4) 0.464 Uiso 1 calc R
H14B H 1.0854(16) 0.1518(11) 0.5208(4) 0.464 Uiso 1 calc R
H14C H 1.1686(16) 0.2551(11) 0.4953(4) 0.464 Uiso 1 calc R
S S 1.1646(6) 0.0619(7) 0.4631(2) 0.145(4) Uani 1 d .
C15 C 0.8364(9) 0.4732(6) 0.3981(2) 0.031(2) Uani 1 d G
C16 C 0.9857(8) 0.5078(7) 0.3866(3) 0.044(3) Uani 1 d G
H16 H 1.0663(10) 0.4479(10) 0.3874(4) 0.053 Uiso 1 calc R
C17 C 1.0146(10) 0.6318(8) 0.3740(3) 0.066(5) Uani 1 d G
H17 H 1.1145(11) 0.6549(12) 0.3663(5) 0.079 Uiso 1 calc R
C18 C 0.8943(13) 0.7213(6) 0.3729(4) 0.079(6) Uani 1 d G
H18 H 0.9136(18) 0.8042(7) 0.3644(5) 0.095 Uiso 1 calc R
C19 C 0.7450(11) 0.6867(7) 0.3844(4) 0.077(5) Uani 1 d G
H19 H 0.6644(14) 0.7466(10) 0.3836(5) 0.092 Uiso 1 calc R
C20 C 0.7161(8) 0.5627(8) 0.3970(3) 0.056(4) Uani 1 d G
H20 H 0.6162(9) 0.5396(12) 0.4047(4) 0.067 Uiso 1 calc R
C21 C 0.7271(11) 0.3409(9) 0.4624(2) 0.038(3) Uani 1 d G
C22 C 0.6224(11) 0.2584(8) 0.4801(2) 0.060(4) Uani 1 d G
H22 H 0.5759(17) 0.1926(11) 0.4657(3) 0.072 Uiso 1 calc R
C23 C 0.5871(12) 0.2741(11) 0.5193(2) 0.084(6) Uani 1 d G
H23 H 0.5171(17) 0.2189(14) 0.5311(3) 0.101 Uiso 1 calc R
C24 C 0.6566(14) 0.3724(13) 0.5408(2) 0.074(5) Uani 1 d G
H24 H 0.6331(20) 0.3829(17) 0.5671(2) 0.089 Uiso 1 calc R
C25 C 0.7614(15) 0.4549(11) 0.5232(3) 0.113(10) Uani 1 d G
H25 H 0.8079(21) 0.5207(15) 0.5376(4) 0.136 Uiso 1 calc R
C26 C 0.7967(12) 0.4392(10) 0.4839(3) 0.083(6) Uani 1 d G
H26 H 0.8667(17) 0.4944(13) 0.4721(4) 0.100 Uiso 1 calc R

loop_
_atom_type_symbol
_atom_type_description
_atom_type_scat_dispersion_real
_atom_type_scat_dispersion_imag
_atom_type_scat_source
C C 0.0033 0.0016 'International Tables Vol C Tables 4.2.6.8 and 6.1.1.4'
H H 0.0000 0.0000 'International Tables Vol C Tables 4.2.6.8 and 6.1.1.4'
O O 0.0106 0.0060 'International Tables Vol C Tables 4.2.6.8 and 6.1.1.4'
P P 0.1023 0.0942 'International Tables Vol C Tables 4.2.6.8 and 6.1.1.4'
S S 0.1246 0.1234 'International Tables Vol C Tables 4.2.6.8 and 6.1.1.4'
Os Os -1.2165 7.6030 'International Tables Vol C Tables 4.2.6.8 and 6.1.1.4'

loop_
_geom_angle_atom_site_label_1
_geom_angle_atom_site_label_2
_geom_angle_atom_site_label_3
_geom_angle
C2 Os1 C1 94.0(5)
C2 Os1 C3 92.2(5)
C1 Os1 C3 173.7(5)
C2 Os1 P 100.5(4)
C1 Os1 P 89.7(3)
C3 Os1 P 88.2(4)
C2 Os1 Os2 92.8(4)
C1 Os1 Os2 85.8(3)
C3 Os1 Os2 94.8(3)
P Os1 Os2 166.29(7)
C2 Os1 Os3 151.9(4)
C1 Os1 Os3 92.5(4)
C3 Os1 Os3 82.4(3)
P Os1 Os3 106.83(7)
Os2 Os1 Os3 60.51(2)
O1 C1 Os1 175.1(10)
O2 C2 Os1 177.2(11)
O3 C3 Os1 173.0(11)
C5 Os2 C4 99.1(7)
C5 Os2 C7 92.7(7)
C4 Os2 C7 89.2(7)
C5 Os2 C6 89.0(8)
C4 Os2 C6 94.2(7)
C7 Os2 C6 175.9(6)
C5 Os2 Os1 161.1(5)
C4 Os2 Os1 99.4(5)
C7 Os2 Os1 84.0(4)
C6 Os2 Os1 93.1(5)
C5 Os2 Os3 101.9(5)
C4 Os2 Os3 158.8(5)
C7 Os2 Os3 91.8(4)
C6 Os2 Os3 84.2(4)
Os1 Os2 Os3 59.74(2)
O4 C4 Os2 175.5(16)
O5 C5 Os2 176.6(17)
O6 C6 Os2 172.7(14)
O7 C7 Os2 175.7(12)
C10 Os3 C9 102.4(6)
C10 Os3 C8 92.8(6)
C9 Os3 C8 86.8(6)
C10 Os3 C11 91.9(6)
C9 Os3 C11 89.0(6)
C8 Os3 C11 174.3(6)
C10 Os3 Os1 149.0(4)
C9 Os3 Os1 108.2(4)
C8 Os3 Os1 93.3(4)
C11 Os3 Os1 84.3(4)
C10 Os3 Os2 90.1(4)
C9 Os3 Os2 166.8(4)
C8 Os3 Os2 88.4(4)
C11 Os3 Os2 94.8(4)
Os1 Os3 Os2 59.74(2)
O8 C8 Os3 174.7(12)
O9 C9 Os3 175.4(12)
O10 C10 Os3 177.5(15)
O11 C11 Os3 176.3(14)
C21 P C15 101.0(4)
C21 P C12 100.7(5)
C15 P C12 103.3(5)
C21 P Os1 116.8(3)
C15 P Os1 117.5(3)
C12 P Os1 115.2(4)
C13 C12 P 113.8(9)
C13 C12 H12A 108.8(8)
P C12 H12A 108.8(4)
C13 C12 H12B 108.8(7)
P C12 H12B 108.8(4)
H12A C12 H12B 107.7
C12 C13 S 112.6(9)
C12 C13 H13A 109.1(7)
S C13 H13A 109.1(5)
C12 C13 H13B 109.1(8)
S C13 H13B 109.1(5)
H13A C13 H13B 107.8
S C14 H14A 109.5(4)
S C14 H14B 109.5(5)
H14A C14 H14B 109.5
S C14 H14C 109.5(4)
H14A C14 H14C 109.5
H14B C14 H14C 109.5
C13 S C14 98.4(8)
C16 C15 C20 120.0
C16 C15 P 121.8(5)
C20 C15 P 118.2(5)
C15 C16 C17 120.0
C15 C16 H16 120.0
C17 C16 H16 120.0
C16 C17 C18 120.0
C16 C17 H17 120.0
C18 C17 H17 120.0
C19 C18 C17 120.0
C19 C18 H18 120.0
C17 C18 H18 120.0
C18 C19 C20 120.0
C18 C19 H19 120.0
C20 C19 H19 120.0
C19 C20 C15 120.0
C19 C20 H20 120.0
C15 C20 H20 120.0
C22 C21 C26 120.0
C22 C21 P 120.8(5)
C26 C21 P 118.8(5)
C23 C22 C21 120.0
C23 C22 H22 120.0
C21 C22 H22 120.0
C22 C23 C24 120.0
C22 C23 H23 120.0
C24 C23 H23 120.0
C25 C24 C23 120.0
C25 C24 H24 120.0
C23 C24 H24 120.0
C26 C25 C24 120.0
C26 C25 H25 120.0
C24 C25 H25 120.0
C25 C26 C21 120.0
C25 C26 H26 120.0
C21 C26 H26 120.0

loop_
_geom_bond_atom_site_label_1
_geom_bond_atom_site_label_2
_geom_bond_distance
Os1 C2 1.866(10)
Os1 C1 1.919(10)
Os1 C3 1.937(10)
Os1 P 2.325(3)
Os1 Os2 2.8487(9)
Os1 Os3 2.8488(7)
C1 O1 1.149(8)
C2 O2 1.130(8)
C3 O3 1.147(8)
Os2 C5 1.876(13)
Os2 C4 1.883(12)
Os2 C7 1.931(11)
Os2 C6 1.948(13)
Os2 Os3 2.8709(8)
C4 O4 1.139(9)
C5 O5 1.132(9)
C6 O6 1.139(9)
C7 O7 1.138(9)
Os3 C10 1.885(12)
Os3 C9 1.908(10)
Os3 C8 1.919(10)
Os3 C11 1.960(12)
C8 O8 1.141(8)
C9 O9 1.143(9)
C10 O10 1.125(9)
C11 O11 1.133(9)
P C21 1.781(7)
P C15 1.816(6)
P C12 1.842(12)
C12 C13 1.52(2)
C12 H12A 0.97
C12 H12B 0.97
C13 S 1.775(13)
C13 H13A 0.97
C13 H13B 0.97
C14 S 1.80(2)
C14 H14A 0.96
C14 H14B 0.96
C14 H14C 0.96
C15 C16 1.39
C15 C20 1.39
C16 C17 1.39
C16 H16 0.93
C17 C18 1.39
C17 H17 0.93
C18 C19 1.39
C18 H18 0.93
C19 C20 1.39
C19 H19 0.93
C20 H20 0.93
C21 C22 1.39
C21 C26 1.39
C22 C23 1.39
C22 H22 0.93
C23 C24 1.39
C23 H23 0.93
C24 C25 1.39
C24 H24 0.93
C25 C26 1.39
C25 H25 0.93
C26 H26 0.93

loop_
_geom_torsion_atom_site_label_1
_geom_torsion_atom_site_label_2
_geom_torsion_atom_site_label_3
_geom_torsion_atom_site_label_4
_geom_torsion
C1 Os1 Os3 C11 15.2(5)
C3 Os1 Os3 C8 13.7(5)
C1 Os1 Os2 C6 13.8(5)
C11 Os3 Os2 C6 16.5(6)
C8 Os3 Os2 C7 12.8(5)
